data_4100191
_journal_name_full 'Journal of the American Chemical Society'
_journal_paper_doi 10.1021/ja052587t
_journal_year 2005
_chemical_formula_moiety 'C24 H20 O8 SI, 2(C5 H8 O2)'
_chemical_formula_sum 'C34 H36 O12 Si'
_chemical_formula_weight 664.72
_space_group_IT_number 122
_space_group_name_Hall 'I -4 2bw'
_space_group_name_H-M_alt 'I -4 2 d'
_symmetry_cell_setting tetragonal
_symmetry_space_group_name_Hall 'I -4 2bw'
_symmetry_space_group_name_H-M 'I -4 2 d'
_cell_angle_alpha 90.00
_cell_angle_beta 90.00
_cell_angle_gamma 90.00
_cell_formula_units_Z 12
_cell_length_a 16.994(7)
_cell_length_b 16.994(7)
_cell_length_c 37.344(6)
_cell_measurement_temperature 220(2)
_cell_volume 10785(7)
_diffrn_ambient_temperature 220(2)
_exptl_crystal_density_diffrn 1.228
_cod_depositor_comments
;
The following automatic conversions were performed:
'_geom_bond_publ_flag' value 'Y' changed to 'y' according to
'/home/saulius/struct/CIF-dictionaries/cif_core.dic' dictionary named
'cif_core.dic' version 2.4.1 from 2010-06-29 (32 times).

Automatic conversion script
Id: cif_fix_enum 1527 2010-12-29 10:47:43Z saulius 

2022-02-21
Z value and formula fixed to values more according to usual
chemical conventions.                 miguel
;
_cod_original_formula_moiety '3(C24 H20 O8 SI), 6(C5 H8 O2)'
_cod_original_formula_sum 'C102 H108 O36 Si3'
_cod_original_formula_units_Z 4
_cod_original_formula_weight 1994.15
_cod_database_code 4100191

loop_
_symmetry_equiv_pos_as_xyz
'x, y, z'
'-x, -y, z'
'-y, x, -z'
'y, -x, -z'
'x, -y+1/2, -z+1/4'
'-x, y+1/2, -z+1/4'
'y, x+1/2, z+1/4'
'-y, -x+1/2, z+1/4'
'x+1/2, y+1/2, z+1/2'
'-x+1/2, -y+1/2, z+1/2'
'-y+1/2, x+1/2, -z+1/2'
'y+1/2, -x+1/2, -z+1/2'
'x+1/2, -y+1, -z+3/4'
'-x+1/2, y+1, -z+3/4'
'y+1/2, x+1, z+3/4'
'-y+1/2, -x+1, z+3/4'

loop_
_atom_site_label
_atom_site_type_symbol
_atom_site_fract_x
_atom_site_fract_y
_atom_site_fract_z
_atom_site_U_iso_or_equiv
_atom_site_adp_type
_atom_site_occupancy
_atom_site_symmetry_multiplicity
_atom_site_calc_flag
_atom_site_refinement_flags
_atom_site_disorder_assembly
_atom_site_disorder_group
Si1 Si 0.5000 0.5000 0.0000 0.0276(5) Uani 1 4 d S . .
O13 O 0.67552(16) 0.28224(16) 0.05764(7) 0.0378(8) Uani 1 1 d U . .
H13 H 0.6767 0.2540 0.0758 0.057 Uiso 1 1 calc . . .
O15 O 0.40768(18) 0.29557(17) 0.09535(7) 0.0417(8) Uani 1 1 d U . .
H15 H 0.4230 0.2934 0.1164 0.063 Uiso 1 1 calc . . .
C11 C 0.5168(2) 0.4111(2) 0.02922(9) 0.0322(12) Uani 1 1 d DU . .
C12 C 0.5905(2) 0.3767(2) 0.03096(9) 0.0286(10) Uani 1 1 d DU . .
H12 H 0.6308 0.3942 0.0157 0.034 Uiso 1 1 calc R . .
C13 C 0.6050(2) 0.3166(2) 0.05505(10) 0.0316(10) Uani 1 1 d DU . .
C14 C 0.5443(2) 0.2904(2) 0.07675(11) 0.0347(12) Uani 1 1 d DU . .
H14 H 0.5539 0.2508 0.0938 0.042 Uiso 1 1 calc R . .
C15 C 0.4692(3) 0.3222(2) 0.07347(12) 0.0376(12) Uani 1 1 d DU . .
C16 C 0.4547(2) 0.3848(2) 0.05067(10) 0.0339(11) Uani 1 1 d DU . .
H16 H 0.4049 0.4088 0.0497 0.041 Uiso 1 1 calc R . .
Si2 Si 0.5000 0.5000 0.19808(3) 0.0263(4) Uani 1 2 d S . .
O23 O 0.40844(17) 0.69586(17) 0.29674(7) 0.0461(8) Uani 1 1 d U . .
H23 H 0.4253 0.7248 0.3129 0.069 Uiso 1 1 calc . . .
O25 O 0.67532(17) 0.71806(16) 0.25577(7) 0.0445(8) Uani 1 1 d U . .
H25 H 0.6791 0.7477 0.2733 0.067 Uiso 1 1 calc . . .
O33 O 0.26889(17) 0.67162(16) 0.14656(6) 0.0463(8) Uani 1 1 d U . .
H33 H 0.2869 0.6978 0.1297 0.069 Uiso 1 1 calc . . .
O35 O 0.29462(17) 0.41048(18) 0.10187(7) 0.0499(9) Uani 1 1 d U . .
H35 H 0.3259 0.3730 0.1021 0.075 Uiso 1 1 calc . . .
C21 C 0.5176(2) 0.5845(2) 0.22777(10) 0.0408(12) Uani 1 1 d DU . .
C22 C 0.4583(2) 0.6112(2) 0.25074(10) 0.0394(11) Uani 1 1 d DU . .
H22 H 0.4083 0.5877 0.2494 0.047 Uiso 1 1 calc R . .
C23 C 0.4708(3) 0.6710(3) 0.27541(12) 0.0577(14) Uani 1 1 d DU . .
C24 C 0.5404(2) 0.7138(2) 0.27690(12) 0.0455(12) Uani 1 1 d DU . .
H24 H 0.5468 0.7582 0.2916 0.055 Uiso 1 1 calc R . .
C25 C 0.5994(3) 0.6855(3) 0.25470(11) 0.0477(12) Uani 1 1 d DU . .
C26 C 0.5896(3) 0.6228(2) 0.23107(11) 0.0430(12) Uani 1 1 d DU . .
H26 H 0.6324 0.6060 0.2171 0.052 Uiso 1 1 calc R . .
C31 C 0.4110(2) 0.5172(2) 0.16964(9) 0.0318(10) Uani 1 1 d DU . .
C32 C 0.3721(2) 0.5892(3) 0.16949(12) 0.0532(14) Uani 1 1 d DU . .
H32 H 0.3896 0.6312 0.1838 0.064 Uiso 1 1 calc R . .
C33 C 0.3062(2) 0.5969(3) 0.14748(11) 0.0476(12) Uani 1 1 d DU . .
C34 C 0.2814(2) 0.5394(2) 0.12359(11) 0.0395(11) Uani 1 1 d DU . .
H34 H 0.2386 0.5481 0.1081 0.047 Uiso 1 1 calc R . .
C35 C 0.3220(2) 0.4687(2) 0.12336(11) 0.0370(11) Uani 1 1 d DU . .
C36 C 0.3847(2) 0.4593(2) 0.14632(9) 0.0306(10) Uani 1 1 d DU . .
H36 H 0.4112 0.4108 0.1462 0.037 Uiso 1 1 calc R . .

loop_
_atom_site_aniso_label
_atom_site_aniso_U_11
_atom_site_aniso_U_22
_atom_site_aniso_U_33
_atom_site_aniso_U_23
_atom_site_aniso_U_13
_atom_site_aniso_U_12
Si1 0.0284(8) 0.0284(8) 0.0260(12) 0.000 0.000 0.000
O13 0.0362(17) 0.0374(17) 0.0399(16) 0.0006(15) 0.0034(15) 0.0000(14)
O15 0.0425(19) 0.0451(19) 0.0375(16) -0.0025(15) -0.0010(15) 0.0022(15)
C11 0.035(3) 0.031(2) 0.031(2) 0.0013(19) -0.0005(19) -0.002(2)
C12 0.031(2) 0.027(2) 0.028(2) 0.0013(18) -0.0011(19) 0.0045(19)
C13 0.034(2) 0.034(2) 0.026(2) -0.0010(19) 0.0002(19) -0.0044(19)
C14 0.032(2) 0.034(2) 0.038(2) 0.004(2) -0.001(2) -0.003(2)
C15 0.036(2) 0.039(2) 0.038(2) 0.004(2) 0.001(2) 0.003(2)
C16 0.029(2) 0.035(2) 0.038(2) 0.002(2) 0.003(2) 0.003(2)
Si2 0.0251(8) 0.0277(8) 0.0261(8) 0.000 0.000 0.0031(8)
O23 0.0474(19) 0.0465(18) 0.0443(17) 0.0002(14) 0.0019(15) -0.0028(15)
O25 0.0459(17) 0.0446(18) 0.0431(16) -0.0003(15) -0.0061(15) -0.0010(15)
O33 0.0494(18) 0.0425(17) 0.0471(16) 0.0026(15) -0.0001(15) 0.0026(15)
O35 0.049(2) 0.0513(19) 0.0495(18) -0.0009(16) 0.0061(16) -0.0035(16)
C21 0.037(3) 0.044(2) 0.042(2) 0.000(2) -0.0007(19) 0.001(2)
C22 0.039(2) 0.036(2) 0.043(2) 0.002(2) 0.002(2) -0.007(2)
C23 0.061(3) 0.056(3) 0.056(3) 0.000(2) 0.001(2) -0.001(3)
C24 0.049(3) 0.040(2) 0.048(2) 0.000(2) 0.005(2) -0.001(2)
C25 0.045(3) 0.056(3) 0.042(2) 0.006(2) 0.000(2) 0.000(2)
C26 0.043(3) 0.037(2) 0.050(3) 0.001(2) -0.006(2) 0.000(2)
C31 0.035(2) 0.029(2) 0.032(2) 0.0002(17) -0.0033(18) 0.0016(18)
C32 0.054(3) 0.051(3) 0.054(3) 0.004(2) 0.001(2) 0.006(2)
C33 0.047(3) 0.049(3) 0.046(2) -0.004(2) -0.004(2) -0.009(2)
C34 0.038(2) 0.038(2) 0.043(2) -0.004(2) 0.007(2) 0.000(2)
C35 0.036(2) 0.036(2) 0.039(2) -0.0027(19) -0.002(2) -0.001(2)
C36 0.033(2) 0.028(2) 0.031(2) 0.0078(18) -0.0001(18) 0.0072(17)

loop_
_geom_bond_atom_site_label_1
_geom_bond_atom_site_label_2
_geom_bond_site_symmetry_1
_geom_bond_site_symmetry_2
_geom_bond_distance
_geom_bond_publ_flag
Si1 C11 . 4_565 1.885(4) y
Si1 C11 . 3_655 1.885(4) y
Si1 C11 . . 1.885(4) y
Si1 C11 . 2_665 1.885(4) y
O13 C13 . . 1.336(4) y
O13 H13 . . 0.83 ?
O15 C15 . . 1.401(5) y
O15 H15 . . 0.83 ?
C11 C12 . . 1.384(4) y
C11 C16 . . 1.398(3) y
C12 C13 . . 1.384(3) y
C12 H12 . . 0.94 ?
C13 C14 . . 1.385(4) y
C14 C15 . . 1.392(3) y
C14 H14 . . 0.94 ?
C15 C16 . . 1.385(4) y
C16 H16 . . 0.94 ?
Si2 C21 . . 1.839(4) y
Si2 C21 . 2_665 1.839(4) y
Si2 C31 . 2_665 1.872(4) y
Si2 C31 . . 1.872(4) y
O23 C23 . . 1.392(5) y
O23 H23 . . 0.83 ?
O25 C25 . . 1.404(5) y
O25 H25 . . 0.83 ?
O33 C33 . . 1.420(5) y
O33 H33 . . 0.83 ?
O35 C35 . . 1.356(4) y
O35 H35 . . 0.83 ?
C21 C26 . . 1.391(4) y
C21 C22 . . 1.398(3) y
C22 C23 . . 1.389(4) y
C22 H22 . . 0.94 ?
C23 C24 . . 1.389(4) y
C24 C25 . . 1.388(4) y
C24 H24 . . 0.94 ?
C25 C26 . . 1.394(4) y
C26 H26 . . 0.94 ?
C31 C36 . . 1.388(3) y
C31 C32 . . 1.390(4) y
C32 C33 . . 1.394(4) y
C32 H32 . . 0.94 ?
C33 C34 . . 1.389(4) y
C34 C35 . . 1.385(4) y
C34 H34 . . 0.94 ?
C35 C36 . . 1.377(3) y
C36 H36 . . 0.94 ?
